data_7116516
loop_
_publ_author_name
'Shilu Wang'
'Yiliang Wang'
'Zhenxia Chen'
'Yuejian Lin'
'Linhong Weng'
'Kang Han'
'Jian Li'
'Xueshun Jia'
'Chunju Li'

_publ_section_title
;
 The marriage of endo-cavity and exo-wall complexation provides a facile
 strategy for supramolecular polymerization
;
_journal_name_full Chem.Commun.
_journal_page_first 3434
_journal_paper_doi 10.1039/C4cc08820D
_journal_volume 51
_journal_year 2015
_chemical_formula_sum 'C64 H88 N O16'
_chemical_formula_weight 1127.35
_chemical_name_systematic
; 
 ? 
;
_space_group_IT_number 2
_symmetry_cell_setting triclinic
_symmetry_space_group_name_Hall '-P 1'
_symmetry_space_group_name_H-M 'P -1'
_atom_sites_solution_hydrogens geom
_atom_sites_solution_primary direct
_atom_sites_solution_secondary difmap
_audit_creation_method SHELXL-97
_audit_update_record
;
2014-04-02 deposited with the CCDC.
2015-01-20 downloaded from the CCDC.
;
_cell_angle_alpha 95.097(8)
_cell_angle_beta 99.985(8)
_cell_angle_gamma 107.517(8)
_cell_formula_units_Z 2
_cell_length_a 12.306(7)
_cell_length_b 12.532(7)
_cell_length_c 25.592(14)
_cell_measurement_reflns_used 2767
_cell_measurement_temperature 296(2)
_cell_measurement_theta_max 20.74
_cell_measurement_theta_min 2.15
_cell_volume 3665(4)
_computing_cell_refinement 'Bruker SAINT'
_computing_data_collection 'Bruker APEX2'
_computing_data_reduction 'Bruker SAINT'
_computing_molecular_graphics 'Bruker SHELXTL'
_computing_publication_material 'Bruker SHELXTL'
_computing_structure_refinement 'SHELXL-97 (Sheldrick, 2008)'
_computing_structure_solution 'SHELXS-97 (Sheldrick, 2008)'
_diffrn_ambient_temperature 296(2)
_diffrn_measured_fraction_theta_full 0.983
_diffrn_measured_fraction_theta_max 0.983
_diffrn_measurement_device_type 'Bruker APEX-II CCD'
_diffrn_measurement_method '\f and \w scans'
_diffrn_radiation_monochromator graphite
_diffrn_radiation_source 'fine-focus sealed tube'
_diffrn_radiation_type MoK\a
_diffrn_radiation_wavelength 0.71073
_diffrn_reflns_av_R_equivalents 0.0249
_diffrn_reflns_av_sigmaI/netI 0.0608
_diffrn_reflns_limit_h_max 14
_diffrn_reflns_limit_h_min -14
_diffrn_reflns_limit_k_max 12
_diffrn_reflns_limit_k_min -14
_diffrn_reflns_limit_l_max 27
_diffrn_reflns_limit_l_min -30
_diffrn_reflns_number 19017
_diffrn_reflns_theta_full 25.05
_diffrn_reflns_theta_max 25.05
_diffrn_reflns_theta_min 1.78
_exptl_absorpt_coefficient_mu 0.073
_exptl_absorpt_correction_T_max 0.9928
_exptl_absorpt_correction_T_min 0.9856
_exptl_absorpt_correction_type multi-scan
_exptl_absorpt_process_details sadabs
_exptl_crystal_density_diffrn 1.022
_exptl_crystal_density_method 'not measured'
_exptl_crystal_F_000 1214
_exptl_crystal_size_max 0.20
_exptl_crystal_size_mid 0.20
_exptl_crystal_size_min 0.10
_refine_diff_density_max 1.401
_refine_diff_density_min -0.654
_refine_diff_density_rms 0.181
_refine_ls_extinction_coef 0.021(4)
_refine_ls_extinction_expression Fc^*^=kFc[1+0.001xFc^2^\l^3^/sin(2\q)]^-1/4^
_refine_ls_extinction_method SHELXL
_refine_ls_goodness_of_fit_ref 1.521
_refine_ls_hydrogen_treatment constr
_refine_ls_matrix_type full
_refine_ls_number_parameters 730
_refine_ls_number_reflns 12751
_refine_ls_number_restraints 4
_refine_ls_restrained_S_all 1.521
_refine_ls_R_factor_all 0.2598
_refine_ls_R_factor_gt 0.1742
_refine_ls_shift/su_max 0.000
_refine_ls_shift/su_mean 0.000
_refine_ls_structure_factor_coef Fsqd
_refine_ls_weighting_details 'calc w=1/[\s^2^(Fo^2^)+(0.2000P)^2^+0.0000P] where P=(Fo^2^+2Fc^2^)/3'
_refine_ls_weighting_scheme calc
_refine_ls_wR_factor_gt 0.4488
_refine_ls_wR_factor_ref 0.5059
_reflns_number_gt 5232
_reflns_number_total 12751
_reflns_threshold_expression >2sigma(I)
_cod_data_source_file c4cc08820d2.cif
_cod_data_source_block 101207a_0m
_cod_original_sg_symbol_H-M P-1
_cod_database_code 7116516

loop_
_symmetry_equiv_pos_as_xyz
'x, y, z'
'-x, -y, -z'

loop_
_atom_site_label
_atom_site_type_symbol
_atom_site_fract_x
_atom_site_fract_y
_atom_site_fract_z
_atom_site_U_iso_or_equiv
_atom_site_adp_type
_atom_site_occupancy
_atom_site_symmetry_multiplicity
_atom_site_calc_flag
_atom_site_refinement_flags
C1 C 0.7366(6) 0.8175(6) 0.3615(3) 0.0748(18) Uani 1 1 d .
C2 C 0.8132(6) 0.7572(6) 0.3613(3) 0.0743(18) Uani 1 1 d .
C3 C 0.9261(6) 0.8126(6) 0.3628(3) 0.0745(18) Uani 1 1 d .
H3 H 0.9773 0.7711 0.3624 0.089 Uiso 1 1 calc R
C4 C 0.9688(6) 0.9274(6) 0.3648(3) 0.0716(17) Uani 1 1 d .
C5 C 0.8944(6) 0.9922(6) 0.3642(2) 0.0669(16) Uani 1 1 d .
C6 C 0.7759(6) 0.9343(6) 0.3631(2) 0.0776(19) Uani 1 1 d .
H6 H 0.7238 0.9747 0.3633 0.093 Uiso 1 1 calc R
C7 C 0.5430(6) 0.8209(8) 0.3607(4) 0.114(3) Uani 1 1 d .
H7A H 0.5419 0.8618 0.3303 0.136 Uiso 1 1 calc R
H7B H 0.5634 0.8743 0.3935 0.136 Uiso 1 1 calc R
C8 C 0.4278(8) 0.7325(9) 0.3566(6) 0.166(5) Uani 1 1 d .
H8A H 0.3693 0.7682 0.3583 0.249 Uiso 1 1 calc R
H8B H 0.4325 0.6898 0.3858 0.249 Uiso 1 1 calc R
H8C H 0.4077 0.6828 0.3232 0.249 Uiso 1 1 calc R
C9 C 1.1653(6) 0.9288(7) 0.3643(3) 0.098(2) Uani 1 1 d .
H9A H 1.1386 0.8711 0.3328 0.118 Uiso 1 1 calc R
H9B H 1.1723 0.8917 0.3958 0.118 Uiso 1 1 calc R
C10 C 1.2785(7) 1.0085(8) 0.3625(4) 0.119(3) Uani 1 1 d .
H10A H 1.2714 1.0438 0.3309 0.178 Uiso 1 1 calc R
H10B H 1.3339 0.9687 0.3617 0.178 Uiso 1 1 calc R
H10C H 1.3045 1.0653 0.3937 0.178 Uiso 1 1 calc R
C11 C 0.7672(7) 0.6270(6) 0.3581(3) 0.093(2) Uani 1 1 d .
H11A H 0.8258 0.6018 0.3792 0.111 Uiso 1 1 calc R
H11B H 0.6979 0.6057 0.3732 0.111 Uiso 1 1 calc R
C12 C 0.7383(6) 0.5695(5) 0.3005(3) 0.0784(19) Uani 1 1 d .
C13 C 0.6283(7) 0.5476(6) 0.2707(4) 0.087(2) Uani 1 1 d .
H13 H 0.5733 0.5661 0.2871 0.105 Uiso 1 1 calc R
C14 C 0.5953(6) 0.4997(7) 0.2178(4) 0.089(2) Uani 1 1 d .
C15 C 0.6758(7) 0.4695(6) 0.1925(3) 0.085(2) Uani 1 1 d .
C16 C 0.7862(6) 0.4868(6) 0.2228(4) 0.088(2) Uani 1 1 d .
H16 H 0.8406 0.4652 0.2071 0.106 Uiso 1 1 calc R
C17 C 0.8168(7) 0.5365(6) 0.2769(4) 0.083(2) Uani 1 1 d .
C18 C 0.9963(8) 0.4999(10) 0.2924(5) 0.150(4) Uani 1 1 d .
H18A H 1.0168 0.5216 0.2590 0.180 Uiso 1 1 calc R
H18B H 0.9558 0.4191 0.2864 0.180 Uiso 1 1 calc R
C19 C 1.1026(10) 0.5268(12) 0.3342(5) 0.195(6) Uani 1 1 d .
H19A H 1.1464 0.4782 0.3259 0.293 Uiso 1 1 calc R
H19B H 1.0818 0.5155 0.3682 0.293 Uiso 1 1 calc R
H19C H 1.1490 0.6043 0.3358 0.293 Uiso 1 1 calc R
C20 C 0.4011(8) 0.5122(11) 0.2112(5) 0.160(4) Uani 1 1 d .
H20A H 0.4259 0.5933 0.2225 0.192 Uiso 1 1 calc R
H20B H 0.3886 0.4742 0.2421 0.192 Uiso 1 1 calc R
C21 C 0.2893(9) 0.4733(13) 0.1666(6) 0.203(6) Uani 1 1 d .
H21A H 0.2262 0.4860 0.1808 0.304 Uiso 1 1 calc R
H21B H 0.2703 0.3942 0.1538 0.304 Uiso 1 1 calc R
H21C H 0.3020 0.5157 0.1375 0.304 Uiso 1 1 calc R
C22 C 0.6451(7) 0.4206(6) 0.1336(3) 0.102(3) Uani 1 1 d .
H22A H 0.5634 0.3752 0.1239 0.122 Uiso 1 1 calc R
H22B H 0.6907 0.3714 0.1274 0.122 Uiso 1 1 calc R
C23 C 0.6685(7) 0.5135(6) 0.0980(3) 0.081(2) Uani 1 1 d .
C24 C 0.7732(7) 0.5541(7) 0.0840(3) 0.092(2) Uani 1 1 d .
C25 C 0.7966(7) 0.6400(6) 0.0531(3) 0.092(2) Uani 1 1 d .
H25 H 0.8702 0.6680 0.0453 0.110 Uiso 1 1 calc R
C26 C 0.7076(7) 0.6849(6) 0.0333(3) 0.084(2) Uani 1 1 d .
C27 C 0.6004(6) 0.6407(6) 0.0479(3) 0.079(2) Uani 1 1 d .
C28 C 0.5832(6) 0.5564(6) 0.0792(3) 0.082(2) Uani 1 1 d .
H28 H 0.5105 0.5277 0.0878 0.099 Uiso 1 1 calc R
C29 C 0.4079(7) 0.6448(7) 0.0380(3) 0.098(2) Uani 1 1 d .
H29A H 0.4107 0.6527 0.0763 0.118 Uiso 1 1 calc R
H29B H 0.3740 0.5653 0.0231 0.118 Uiso 1 1 calc R
C30 C 0.3371(7) 0.7125(8) 0.0113(4) 0.131(3) Uani 1 1 d .
H30A H 0.3730 0.7912 0.0258 0.196 Uiso 1 1 calc R
H30B H 0.2595 0.6867 0.0177 0.196 Uiso 1 1 calc R
H30C H 0.3339 0.7025 -0.0266 0.196 Uiso 1 1 calc R
C31 C 0.9678(9) 0.5398(10) 0.0849(8) 0.243(10) Uani 1 1 d .
H31A H 0.9498 0.5388 0.0464 0.292 Uiso 1 1 calc R
H31B H 1.0121 0.6170 0.1013 0.292 Uiso 1 1 calc R
C32 C 1.0324(12) 0.4763(13) 0.0953(9) 0.263(10) Uani 1 1 d .
H32A H 0.9839 0.3986 0.0904 0.394 Uiso 1 1 calc R
H32B H 1.0755 0.4985 0.1317 0.394 Uiso 1 1 calc R
H32C H 1.0856 0.4847 0.0714 0.394 Uiso 1 1 calc R
C33 C 0.7328(6) 0.7806(6) 0.0016(3) 0.086(2) Uani 1 1 d .
H33A H 0.6622 0.7751 -0.0238 0.103 Uiso 1 1 calc R
H33B H 0.7906 0.7741 -0.0187 0.103 Uiso 1 1 calc R
C34 C 0.7768(6) 0.8952(6) 0.0364(3) 0.0718(17) Uani 1 1 d .
C35 C 0.8960(6) 0.9498(6) 0.0572(3) 0.0718(17) Uani 1 1 d .
C36 C 0.9331(6) 1.0488(6) 0.0910(3) 0.0726(18) Uani 1 1 d .
H36 H 1.0127 1.0829 0.1046 0.087 Uiso 1 1 calc R
C37 C 0.8566(5) 1.1010(5) 0.1059(2) 0.0609(15) Uani 1 1 d .
C38 C 0.7398(6) 1.0498(6) 0.0861(3) 0.0690(17) Uani 1 1 d .
C39 C 0.6994(6) 0.9460(6) 0.0508(3) 0.0738(18) Uani 1 1 d .
H39 H 0.6199 0.9117 0.0373 0.089 Uiso 1 1 calc R
C40 C 0.5444(6) 1.0451(7) 0.0867(4) 0.101(2) Uani 1 1 d .
H40A H 0.5261 0.9704 0.0973 0.121 Uiso 1 1 calc R
H40B H 0.5205 1.0364 0.0479 0.121 Uiso 1 1 calc R
C41 C 0.4818(6) 1.1109(7) 0.1122(4) 0.116(3) Uani 1 1 d .
H41A H 0.4019 1.0653 0.1083 0.173 Uiso 1 1 calc R
H41B H 0.4853 1.1770 0.0954 0.173 Uiso 1 1 calc R
H41C H 0.5174 1.1333 0.1497 0.173 Uiso 1 1 calc R
C42 C 1.0877(6) 0.9381(7) 0.0643(3) 0.089(2) Uani 1 1 d .
H42A H 1.1010 0.9467 0.1031 0.107 Uiso 1 1 calc R
H42B H 1.1198 1.0119 0.0539 0.107 Uiso 1 1 calc R
C43 C 1.1446(7) 0.8581(7) 0.0438(3) 0.106(3) Uani 1 1 d .
H43A H 1.1309 0.7944 0.0629 0.158 Uiso 1 1 calc R
H43B H 1.2269 0.8959 0.0492 0.158 Uiso 1 1 calc R
H43C H 1.1125 0.8325 0.0063 0.158 Uiso 1 1 calc R
C44 C 0.9016(5) 1.2114(5) 0.1450(3) 0.0709(17) Uani 1 1 d .
H44A H 0.9774 1.2556 0.1397 0.085 Uiso 1 1 calc R
H44B H 0.8490 1.2548 0.1373 0.085 Uiso 1 1 calc R
C45 C 0.9122(5) 1.1928(5) 0.2023(2) 0.0632(16) Uani 1 1 d .
C46 C 1.0153(6) 1.1799(5) 0.2304(3) 0.0689(17) Uani 1 1 d .
C47 C 1.0193(5) 1.1582(5) 0.2839(3) 0.0716(17) Uani 1 1 d .
H47 H 1.0868 1.1500 0.3032 0.086 Uiso 1 1 calc R
C48 C 0.9264(6) 1.1490(5) 0.3079(2) 0.0669(16) Uani 1 1 d .
C49 C 0.8281(5) 1.1654(5) 0.2801(3) 0.0652(16) Uani 1 1 d .
C50 C 0.8227(5) 1.1868(5) 0.2276(3) 0.0634(16) Uani 1 1 d .
H50 H 0.7556 1.1973 0.2092 0.076 Uiso 1 1 calc R
C51 C 0.6459(7) 1.1914(9) 0.2839(3) 0.117(3) Uani 1 1 d .
H51A H 0.6043 1.1445 0.2499 0.141 Uiso 1 1 calc R
H51B H 0.6761 1.2689 0.2775 0.141 Uiso 1 1 calc R
C52 C 0.5654(8) 1.1842(12) 0.3214(5) 0.176(5) Uani 1 1 d .
H52A H 0.5443 1.1099 0.3316 0.264 Uiso 1 1 calc R
H52B H 0.4966 1.1985 0.3041 0.264 Uiso 1 1 calc R
H52C H 0.6033 1.2395 0.3529 0.264 Uiso 1 1 calc R
C53 C 1.1990(6) 1.1599(8) 0.2275(4) 0.116(3) Uani 1 1 d .
H53A H 1.1736 1.0826 0.2348 0.140 Uiso 1 1 calc R
H53B H 1.2366 1.2092 0.2614 0.140 Uiso 1 1 calc R
C54 C 1.2837(7) 1.1715(10) 0.1914(4) 0.143(4) Uani 1 1 d .
H54A H 1.2423 1.1391 0.1553 0.214 Uiso 1 1 calc R
H54B H 1.3378 1.1327 0.2031 0.214 Uiso 1 1 calc R
H54C H 1.3253 1.2502 0.1925 0.214 Uiso 1 1 calc R
C55 C 0.9338(6) 1.1171(6) 0.3646(3) 0.0792(19) Uani 1 1 d .
H55A H 1.0137 1.1491 0.3845 0.095 Uiso 1 1 calc R
H55B H 0.8860 1.1498 0.3829 0.095 Uiso 1 1 calc R
C56 C 0.3878(16) 0.4086(16) 0.3632(5) 0.277(11) Uani 1 1 d D
H56A H 0.3356 0.4113 0.3312 0.415 Uiso 1 1 calc R
H56B H 0.4317 0.3601 0.3548 0.415 Uiso 1 1 calc R
H56C H 0.4402 0.4834 0.3774 0.415 Uiso 1 1 calc R
C57 C 0.3173(10) 0.3620(17) 0.4051(6) 0.337(12) Uani 1 1 d D
H57A H 0.2731 0.4130 0.4102 0.404 Uiso 1 1 calc R
H57B H 0.2605 0.2910 0.3864 0.404 Uiso 1 1 calc R
C58 C 0.3573(17) 0.337(2) 0.4618(6) 0.337(12) Uani 1 1 d D
H58A H 0.3671 0.2639 0.4539 0.404 Uiso 1 1 calc R
H58B H 0.4361 0.3899 0.4720 0.404 Uiso 1 1 calc R
C59 C 0.3221(19) 0.330(2) 0.5165(6) 0.337(12) Uani 1 1 d D
H59A H 0.3835 0.3229 0.5440 0.404 Uiso 1 1 calc R
H59B H 0.2988 0.3939 0.5282 0.404 Uiso 1 1 calc R
C60 C 0.2333(7) 0.1206(7) 0.5028(3) 0.087(2) Uani 1 1 d .
C61 C 0.1147(6) 0.0482(7) 0.5015(2) 0.0734(18) Uani 1 1 d .
C62 C 0.0724(6) -0.0682(6) 0.5000(3) 0.0769(19) Uani 1 1 d .
H62 H 0.1206 -0.1127 0.4996 0.092 Uiso 1 1 calc R
C63 C -0.0440(6) -0.1141(6) 0.4992(2) 0.0706(17) Uani 1 1 d .
C64 C -0.1121(7) -0.2320(8) 0.4976(3) 0.090(2) Uani 1 1 d .
N1 N 0.2268(6) 0.2290(6) 0.5017(2) 0.0899(18) Uani 1 1 d .
O1 O 0.6241(4) 0.7578(4) 0.3610(2) 0.0992(16) Uani 1 1 d .
O2 O 1.0844(4) 0.9875(4) 0.36597(19) 0.0828(13) Uani 1 1 d .
O3 O 0.4879(5) 0.4802(6) 0.1861(3) 0.126(2) Uani 1 1 d .
O4 O 0.9254(5) 0.5563(5) 0.3076(2) 0.1104(18) Uani 1 1 d .
O5 O 0.5190(4) 0.6887(4) 0.0280(2) 0.0901(15) Uani 1 1 d .
O6 O 0.8588(5) 0.5062(5) 0.1037(3) 0.131(2) Uani 1 1 d .
O7 O 0.6648(4) 1.1019(4) 0.10256(19) 0.0837(14) Uani 1 1 d .
O8 O 0.9681(4) 0.8931(4) 0.0419(2) 0.0935(15) Uani 1 1 d .
O9 O 0.7383(4) 1.1545(4) 0.30627(18) 0.0893(15) Uani 1 1 d .
O10 O 1.1030(4) 1.1883(4) 0.2035(2) 0.0924(15) Uani 1 1 d .
O11 O 0.3209(5) 0.0990(5) 0.5030(3) 0.119(2) Uani 1 1 d .
O12 O -0.0862(5) -0.3166(5) 0.4959(2) 0.1082(18) Uani 1 1 d .
O2W O 0.305(3) 0.765(2) 0.5169(6) 0.65(3) Uani 1 1 d .
O3W O 0.651(3) 0.8454(18) 0.1958(9) 0.553(18) Uani 1 1 d .
O4W O 0.1322(13) 0.5951(11) 0.5687(7) 0.175(6) Uani 0.50 1 d P
O1W O 0.941(4) 0.814(2) 0.2099(7) 0.76(3) Uani 1 1 d .

loop_
_atom_site_aniso_label
_atom_site_aniso_U_11
_atom_site_aniso_U_22
_atom_site_aniso_U_33
_atom_site_aniso_U_23
_atom_site_aniso_U_13
_atom_site_aniso_U_12
C1 0.071(5) 0.072(5) 0.079(5) 0.015(4) 0.020(4) 0.017(4)
C2 0.082(5) 0.066(4) 0.077(5) 0.020(3) 0.016(4) 0.024(4)
C3 0.081(5) 0.081(5) 0.073(4) 0.022(4) 0.015(4) 0.041(4)
C4 0.069(4) 0.073(5) 0.065(4) 0.009(3) 0.007(3) 0.017(4)
C5 0.074(4) 0.077(5) 0.052(4) 0.012(3) 0.011(3) 0.028(4)
C6 0.087(5) 0.083(5) 0.066(4) 0.016(4) 0.011(4) 0.034(4)
C7 0.066(5) 0.123(7) 0.164(8) 0.039(6) 0.033(5) 0.038(5)
C8 0.099(7) 0.148(9) 0.270(15) 0.046(9) 0.065(8) 0.050(7)
C9 0.090(6) 0.098(6) 0.117(6) 0.019(5) 0.031(5) 0.038(5)
C10 0.081(5) 0.113(7) 0.173(9) 0.030(6) 0.034(6) 0.041(5)
C11 0.095(5) 0.087(5) 0.093(6) 0.029(4) 0.009(4) 0.026(4)
C12 0.078(5) 0.052(4) 0.097(6) 0.023(4) 0.005(4) 0.014(4)
C13 0.089(6) 0.081(5) 0.096(6) 0.021(4) 0.023(5) 0.029(4)
C14 0.066(5) 0.080(5) 0.118(7) 0.029(5) 0.012(5) 0.017(4)
C15 0.093(6) 0.055(4) 0.098(6) 0.008(4) -0.002(5) 0.024(4)
C16 0.084(5) 0.057(4) 0.116(7) 0.006(4) -0.002(5) 0.025(4)
C17 0.080(5) 0.059(4) 0.105(6) 0.012(4) 0.004(5) 0.025(4)
C18 0.096(7) 0.172(10) 0.176(10) -0.026(8) -0.025(6) 0.077(7)
C19 0.128(9) 0.226(14) 0.205(13) -0.013(10) -0.037(9) 0.072(10)
C20 0.090(7) 0.204(12) 0.181(11) 0.035(9) 0.018(7) 0.046(8)
C21 0.081(7) 0.244(15) 0.271(16) 0.079(13) -0.005(8) 0.046(8)
C22 0.099(6) 0.063(5) 0.129(7) -0.006(5) -0.003(5) 0.027(4)
C23 0.078(5) 0.053(4) 0.098(5) -0.010(4) -0.002(4) 0.019(4)
C24 0.087(6) 0.071(5) 0.111(6) -0.008(5) -0.005(5) 0.036(5)
C25 0.093(5) 0.073(5) 0.103(6) -0.010(4) 0.008(4) 0.031(4)
C26 0.091(5) 0.070(5) 0.087(5) -0.019(4) 0.000(4) 0.040(4)
C27 0.070(5) 0.075(5) 0.081(5) -0.023(4) -0.003(4) 0.028(4)
C28 0.081(5) 0.067(5) 0.090(5) -0.007(4) 0.000(4) 0.026(4)
C29 0.106(6) 0.093(6) 0.097(6) -0.007(4) 0.008(5) 0.049(5)
C30 0.099(6) 0.115(7) 0.185(10) -0.007(6) 0.009(6) 0.062(6)
C31 0.065(6) 0.126(10) 0.55(3) 0.114(14) 0.048(11) 0.032(7)
C32 0.139(11) 0.164(13) 0.51(3) 0.106(16) 0.109(16) 0.050(10)
C33 0.100(5) 0.098(6) 0.065(4) 0.007(4) 0.018(4) 0.040(5)
C34 0.082(5) 0.081(5) 0.058(4) 0.003(3) 0.016(3) 0.037(4)
C35 0.074(5) 0.084(5) 0.066(4) 0.008(4) 0.021(4) 0.037(4)
C36 0.075(4) 0.079(5) 0.074(5) 0.015(4) 0.025(4) 0.034(4)
C37 0.063(4) 0.065(4) 0.058(4) 0.015(3) 0.012(3) 0.024(3)
C38 0.079(5) 0.078(5) 0.063(4) 0.013(4) 0.022(3) 0.038(4)
C39 0.071(4) 0.086(5) 0.067(4) 0.010(4) 0.011(3) 0.031(4)
C40 0.067(5) 0.102(6) 0.130(7) -0.005(5) 0.020(4) 0.027(5)
C41 0.071(5) 0.098(6) 0.178(9) -0.005(6) 0.031(5) 0.032(5)
C42 0.077(5) 0.107(6) 0.097(5) 0.009(4) 0.026(4) 0.047(4)
C43 0.107(6) 0.130(7) 0.104(6) 0.016(5) 0.039(5) 0.065(6)
C44 0.070(4) 0.064(4) 0.079(5) 0.012(3) 0.012(3) 0.024(3)
C45 0.072(4) 0.055(4) 0.062(4) 0.005(3) 0.009(3) 0.023(3)
C46 0.076(4) 0.064(4) 0.070(5) 0.006(3) 0.019(4) 0.026(3)
C47 0.064(4) 0.076(4) 0.076(5) 0.012(4) 0.011(3) 0.026(3)
C48 0.076(4) 0.053(4) 0.062(4) 0.000(3) 0.002(3) 0.015(3)
C49 0.063(4) 0.063(4) 0.074(5) 0.002(3) 0.019(3) 0.026(3)
C50 0.064(4) 0.063(4) 0.066(4) 0.002(3) 0.011(3) 0.028(3)
C51 0.087(5) 0.186(9) 0.094(6) 0.028(6) 0.033(5) 0.056(6)
C52 0.112(7) 0.282(16) 0.167(10) 0.042(10) 0.070(7) 0.087(9)
C53 0.072(5) 0.151(8) 0.133(7) 0.021(6) 0.030(5) 0.041(5)
C54 0.093(6) 0.220(12) 0.139(8) 0.020(8) 0.047(6) 0.075(7)
C55 0.092(5) 0.084(5) 0.061(4) 0.000(4) 0.016(3) 0.031(4)
C56 0.47(3) 0.30(2) 0.216(16) 0.149(15) 0.245(19) 0.23(2)
C57 0.212(10) 0.255(11) 0.49(3) -0.04(2) -0.074(17) 0.103(9)
C58 0.212(10) 0.255(11) 0.49(3) -0.04(2) -0.074(17) 0.103(9)
C59 0.212(10) 0.255(11) 0.49(3) -0.04(2) -0.074(17) 0.103(9)
C60 0.091(6) 0.095(6) 0.085(5) 0.021(4) 0.019(4) 0.043(5)
C61 0.076(5) 0.087(5) 0.060(4) 0.006(3) 0.004(3) 0.037(4)
C62 0.087(5) 0.083(5) 0.068(4) 0.010(4) 0.012(4) 0.041(4)
C63 0.072(5) 0.076(5) 0.061(4) 0.003(3) 0.006(3) 0.027(4)
C64 0.110(7) 0.104(7) 0.063(5) 0.018(4) 0.015(4) 0.045(6)
N1 0.082(4) 0.093(5) 0.087(4) 0.014(3) 0.014(3) 0.017(4)
O1 0.083(3) 0.089(3) 0.128(4) 0.028(3) 0.032(3) 0.023(3)
O2 0.073(3) 0.082(3) 0.095(3) 0.015(3) 0.020(2) 0.025(3)
O3 0.080(4) 0.141(5) 0.144(5) 0.017(4) 0.001(4) 0.028(4)
O4 0.097(4) 0.108(4) 0.120(4) -0.006(3) -0.011(3) 0.048(3)
O5 0.070(3) 0.094(4) 0.104(4) 0.000(3) 0.004(3) 0.035(3)
O6 0.112(5) 0.100(4) 0.181(6) 0.005(4) -0.011(4) 0.060(4)
O7 0.072(3) 0.085(3) 0.100(3) 0.001(3) 0.015(3) 0.038(3)
O8 0.083(3) 0.110(4) 0.099(4) -0.009(3) 0.024(3) 0.052(3)
O9 0.082(3) 0.117(4) 0.083(3) 0.023(3) 0.027(3) 0.045(3)
O10 0.070(3) 0.123(4) 0.098(4) 0.028(3) 0.026(3) 0.043(3)
O11 0.082(4) 0.133(5) 0.152(5) 0.030(4) 0.033(3) 0.044(4)
O12 0.111(4) 0.074(3) 0.145(5) 0.018(3) 0.027(3) 0.040(3)
O2W 1.02(5) 0.93(5) 0.256(16) -0.14(2) -0.14(2) 0.89(5)
O3W 1.00(6) 0.31(2) 0.30(2) 0.113(18) 0.00(3) 0.20(3)
O4W 0.178(13) 0.093(9) 0.244(18) 0.047(10) 0.017(12) 0.039(9)
O1W 1.22(8) 0.43(3) 0.192(16) -0.023(19) -0.11(3) -0.20(4)

loop_
_atom_type_symbol
_atom_type_description
_atom_type_scat_dispersion_real
_atom_type_scat_dispersion_imag
_atom_type_scat_source
C C 0.0033 0.0016 'International Tables Vol C Tables 4.2.6.8 and 6.1.1.4'
H H 0.0000 0.0000 'International Tables Vol C Tables 4.2.6.8 and 6.1.1.4'
N N 0.0061 0.0033 'International Tables Vol C Tables 4.2.6.8 and 6.1.1.4'
O O 0.0106 0.0060 'International Tables Vol C Tables 4.2.6.8 and 6.1.1.4'

loop_
_geom_angle_atom_site_label_1
_geom_angle_atom_site_label_2
_geom_angle_atom_site_label_3
_geom_angle
_geom_angle_site_symmetry_1
_geom_angle_site_symmetry_3
O1 C1 C2 116.8(6) . .
O1 C1 C6 123.1(6) . .
C2 C1 C6 120.1(6) . .
C3 C2 C1 119.2(6) . .
C3 C2 C11 121.5(6) . .
C1 C2 C11 119.3(6) . .
C2 C3 C4 122.7(6) . .
C2 C3 H3 118.6 . .
C4 C3 H3 118.6 . .
C3 C4 O2 124.4(6) . .
C3 C4 C5 120.3(6) . .
O2 C4 C5 115.2(6) . .
C4 C5 C6 117.1(6) . .
C4 C5 C55 123.4(6) . .
C6 C5 C55 119.6(6) . .
C1 C6 C5 120.6(6) . .
C1 C6 H6 119.7 . .
C5 C6 H6 119.7 . .
O1 C7 C8 104.2(7) . .
O1 C7 H7A 110.9 . .
C8 C7 H7A 110.9 . .
O1 C7 H7B 110.9 . .
C8 C7 H7B 110.9 . .
H7A C7 H7B 108.9 . .
C7 C8 H8A 109.5 . .
C7 C8 H8B 109.5 . .
H8A C8 H8B 109.5 . .
C7 C8 H8C 109.5 . .
H8A C8 H8C 109.5 . .
H8B C8 H8C 109.5 . .
O2 C9 C10 109.3(6) . .
O2 C9 H9A 109.8 . .
C10 C9 H9A 109.8 . .
O2 C9 H9B 109.8 . .
C10 C9 H9B 109.8 . .
H9A C9 H9B 108.3 . .
C9 C10 H10A 109.5 . .
C9 C10 H10B 109.5 . .
H10A C10 H10B 109.5 . .
C9 C10 H10C 109.5 . .
H10A C10 H10C 109.5 . .
H10B C10 H10C 109.5 . .
C12 C11 C2 110.7(5) . .
C12 C11 H11A 109.5 . .
C2 C11 H11A 109.5 . .
C12 C11 H11B 109.5 . .
C2 C11 H11B 109.5 . .
H11A C11 H11B 108.1 . .
C17 C12 C13 118.1(8) . .
C17 C12 C11 123.0(7) . .
C13 C12 C11 119.0(7) . .
C12 C13 C14 123.1(8) . .
C12 C13 H13 118.4 . .
C14 C13 H13 118.4 . .
O3 C14 C13 125.0(8) . .
O3 C14 C15 115.5(9) . .
C13 C14 C15 119.5(7) . .
C16 C15 C14 118.1(8) . .
C16 C15 C22 120.4(8) . .
C14 C15 C22 121.5(7) . .
C15 C16 C17 120.7(8) . .
C15 C16 H16 119.7 . .
C17 C16 H16 119.7 . .
O4 C17 C12 117.4(8) . .
O4 C17 C16 122.1(7) . .
C12 C17 C16 120.4(7) . .
O4 C18 C19 109.9(9) . .
O4 C18 H18A 109.7 . .
C19 C18 H18A 109.7 . .
O4 C18 H18B 109.7 . .
C19 C18 H18B 109.7 . .
H18A C18 H18B 108.2 . .
C18 C19 H19A 109.5 . .
C18 C19 H19B 109.5 . .
H19A C19 H19B 109.5 . .
C18 C19 H19C 109.5 . .
H19A C19 H19C 109.5 . .
H19B C19 H19C 109.5 . .
O3 C20 C21 104.3(10) . .
O3 C20 H20A 110.9 . .
C21 C20 H20A 110.9 . .
O3 C20 H20B 110.9 . .
C21 C20 H20B 110.9 . .
H20A C20 H20B 108.9 . .
C20 C21 H21A 109.5 . .
C20 C21 H21B 109.5 . .
H21A C21 H21B 109.5 . .
C20 C21 H21C 109.5 . .
H21A C21 H21C 109.5 . .
H21B C21 H21C 109.5 . .
C15 C22 C23 111.7(6) . .
C15 C22 H22A 109.3 . .
C23 C22 H22A 109.3 . .
C15 C22 H22B 109.3 . .
C23 C22 H22B 109.3 . .
H22A C22 H22B 107.9 . .
C28 C23 C24 118.4(7) . .
C28 C23 C22 119.9(7) . .
C24 C23 C22 121.7(7) . .
C23 C24 C25 122.4(7) . .
C23 C24 O6 116.6(8) . .
C25 C24 O6 121.0(8) . .
C24 C25 C26 119.3(8) . .
C24 C25 H25 120.3 . .
C26 C25 H25 120.3 . .
C27 C26 C25 116.9(8) . .
C27 C26 C33 122.9(7) . .
C25 C26 C33 120.0(7) . .
O5 C27 C28 125.3(7) . .
O5 C27 C26 113.9(7) . .
C28 C27 C26 120.8(7) . .
C23 C28 C27 122.1(7) . .
C23 C28 H28 119.0 . .
C27 C28 H28 119.0 . .
O5 C29 C30 106.0(7) . .
O5 C29 H29A 110.5 . .
C30 C29 H29A 110.5 . .
O5 C29 H29B 110.5 . .
C30 C29 H29B 110.5 . .
H29A C29 H29B 108.7 . .
C29 C30 H30A 109.5 . .
C29 C30 H30B 109.5 . .
H30A C30 H30B 109.5 . .
C29 C30 H30C 109.5 . .
H30A C30 H30C 109.5 . .
H30B C30 H30C 109.5 . .
C32 C31 O6 114.6(12) . .
C32 C31 H31A 108.6 . .
O6 C31 H31A 108.6 . .
C32 C31 H31B 108.6 . .
O6 C31 H31B 108.6 . .
H31A C31 H31B 107.6 . .
C31 C32 H32A 109.5 . .
C31 C32 H32B 109.5 . .
H32A C32 H32B 109.5 . .
C31 C32 H32C 109.5 . .
H32A C32 H32C 109.5 . .
H32B C32 H32C 109.5 . .
C26 C33 C34 112.9(6) . .
C26 C33 H33A 109.0 . .
C34 C33 H33A 109.0 . .
C26 C33 H33B 109.0 . .
C34 C33 H33B 109.0 . .
H33A C33 H33B 107.8 . .
C39 C34 C35 118.1(6) . .
C39 C34 C33 120.3(6) . .
C35 C34 C33 121.5(6) . .
C36 C35 O8 124.4(6) . .
C36 C35 C34 120.6(6) . .
O8 C35 C34 114.9(6) . .
C35 C36 C37 122.1(7) . .
C35 C36 H36 119.0 . .
C37 C36 H36 119.0 . .
C38 C37 C36 118.6(6) . .
C38 C37 C44 120.9(5) . .
C36 C37 C44 120.6(6) . .
C37 C38 O7 117.6(6) . .
C37 C38 C39 120.1(6) . .
O7 C38 C39 122.3(6) . .
C34 C39 C38 120.6(6) . .
C34 C39 H39 119.7 . .
C38 C39 H39 119.7 . .
O7 C40 C41 109.1(6) . .
O7 C40 H40A 109.9 . .
C41 C40 H40A 109.9 . .
O7 C40 H40B 109.9 . .
C41 C40 H40B 109.9 . .
H40A C40 H40B 108.3 . .
C40 C41 H41A 109.5 . .
C40 C41 H41B 109.5 . .
H41A C41 H41B 109.5 . .
C40 C41 H41C 109.5 . .
H41A C41 H41C 109.5 . .
H41B C41 H41C 109.5 . .
O8 C42 C43 107.6(6) . .
O8 C42 H42A 110.2 . .
C43 C42 H42A 110.2 . .
O8 C42 H42B 110.2 . .
C43 C42 H42B 110.2 . .
H42A C42 H42B 108.5 . .
C42 C43 H43A 109.5 . .
C42 C43 H43B 109.5 . .
H43A C43 H43B 109.5 . .
C42 C43 H43C 109.5 . .
H43A C43 H43C 109.5 . .
H43B C43 H43C 109.5 . .
C45 C44 C37 112.6(5) . .
C45 C44 H44A 109.1 . .
C37 C44 H44A 109.1 . .
C45 C44 H44B 109.1 . .
C37 C44 H44B 109.1 . .
H44A C44 H44B 107.8 . .
C50 C45 C46 119.3(6) . .
C50 C45 C44 120.8(6) . .
C46 C45 C44 119.9(6) . .
O10 C46 C45 117.1(6) . .
O10 C46 C47 125.2(6) . .
C45 C46 C47 117.7(6) . .
C48 C47 C46 121.8(6) . .
C48 C47 H47 119.1 . .
C46 C47 H47 119.1 . .
C47 C48 C49 119.3(6) . .
C47 C48 C55 118.9(6) . .
C49 C48 C55 121.8(6) . .
O9 C49 C48 116.4(6) . .
O9 C49 C50 123.9(6) . .
C48 C49 C50 119.6(6) . .
C45 C50 C49 122.2(6) . .
C45 C50 H50 118.9 . .
C49 C50 H50 118.9 . .
O9 C51 C52 109.3(8) . .
O9 C51 H51A 109.8 . .
C52 C51 H51A 109.8 . .
O9 C51 H51B 109.8 . .
C52 C51 H51B 109.8 . .
H51A C51 H51B 108.3 . .
C51 C52 H52A 109.5 . .
C51 C52 H52B 109.5 . .
H52A C52 H52B 109.5 . .
C51 C52 H52C 109.5 . .
H52A C52 H52C 109.5 . .
H52B C52 H52C 109.5 . .
O10 C53 C54 110.1(7) . .
O10 C53 H53A 109.6 . .
C54 C53 H53A 109.6 . .
O10 C53 H53B 109.6 . .
C54 C53 H53B 109.6 . .
H53A C53 H53B 108.2 . .
C53 C54 H54A 109.5 . .
C53 C54 H54B 109.5 . .
H54A C54 H54B 109.5 . .
C53 C54 H54C 109.5 . .
H54A C54 H54C 109.5 . .
H54B C54 H54C 109.5 . .
C5 C55 C48 112.5(5) . .
C5 C55 H55A 109.1 . .
C48 C55 H55A 109.1 . .
C5 C55 H55B 109.1 . .
C48 C55 H55B 109.1 . .
H55A C55 H55B 107.8 . .
C57 C56 H56A 109.5 . .
C57 C56 H56B 109.5 . .
H56A C56 H56B 109.5 . .
C57 C56 H56C 109.5 . .
H56A C56 H56C 109.5 . .
H56B C56 H56C 109.5 . .
C58 C57 C56 130.7(3) . .
C58 C57 H57A 104.6 . .
C56 C57 H57A 104.6 . .
C58 C57 H57B 104.6 . .
C56 C57 H57B 104.6 . .
H57A C57 H57B 105.7 . .
C59 C58 C57 142(2) . .
C59 C58 H58A 101.6 . .
C57 C58 H58A 101.6 . .
C59 C58 H58B 101.6 . .
C57 C58 H58B 101.6 . .
H58A C58 H58B 104.6 . .
N1 C59 C58 98.2(16) . .
N1 C59 H59A 112.1 . .
C58 C59 H59A 112.1 . .
N1 C59 H59B 112.1 . .
C58 C59 H59B 112.1 . .
H59A C59 H59B 109.8 . .
O11 C60 N1 123.0(8) . .
O11 C60 C61 131.3(8) . .
N1 C60 C61 105.6(7) . .
C63 C61 C62 122.2(7) 2_556 .
C63 C61 C60 108.6(7) 2_556 .
C62 C61 C60 129.2(7) . .
C63 C62 C61 116.6(6) . .
C63 C62 H62 121.7 . .
C61 C62 H62 121.7 . .
C61 C63 C62 121.2(7) 2_556 .
C61 C63 C64 109.9(7) 2_556 .
C62 C63 C64 128.9(7) . .
O12 C64 N1 124.0(8) . 2_556
O12 C64 C63 132.0(8) . .
N1 C64 C63 104.0(7) 2_556 .
C60 N1 C59 125.4(11) . .
C60 N1 C64 111.8(7) . 2_556
C59 N1 C64 119.5(10) . 2_556
C1 O1 C7 117.0(6) . .
C4 O2 C9 119.4(6) . .
C14 O3 C20 117.0(8) . .
C18 O4 C17 120.1(7) . .
C27 O5 C29 117.5(6) . .
C24 O6 C31 117.7(8) . .
C38 O7 C40 118.3(6) . .
C35 O8 C42 118.3(6) . .
C49 O9 C51 118.1(5) . .
C46 O10 C53 118.2(6) . .

loop_
_geom_bond_atom_site_label_1
_geom_bond_atom_site_label_2
_geom_bond_distance
_geom_bond_site_symmetry_2
C1 O1 1.358(7) .
C1 C2 1.374(9) .
C1 C6 1.392(9) .
C2 C3 1.345(9) .
C2 C11 1.548(9) .
C3 C4 1.368(9) .
C3 H3 0.9300 .
C4 O2 1.389(7) .
C4 C5 1.394(8) .
C5 C6 1.412(9) .
C5 C55 1.492(9) .
C6 H6 0.9300 .
C7 O1 1.448(8) .
C7 C8 1.493(11) .
C7 H7A 0.9700 .
C7 H7B 0.9700 .
C8 H8A 0.9600 .
C8 H8B 0.9600 .
C8 H8C 0.9600 .
C9 O2 1.409(7) .
C9 C10 1.460(10) .
C9 H9A 0.9700 .
C9 H9B 0.9700 .
C10 H10A 0.9600 .
C10 H10B 0.9600 .
C10 H10C 0.9600 .
C11 C12 1.516(10) .
C11 H11A 0.9700 .
C11 H11B 0.9700 .
C12 C17 1.366(9) .
C12 C13 1.368(9) .
C13 C14 1.369(11) .
C13 H13 0.9300 .
C14 O3 1.366(8) .
C14 C15 1.396(10) .
C15 C16 1.387(9) .
C15 C22 1.512(10) .
C16 C17 1.405(11) .
C16 H16 0.9300 .
C17 O4 1.366(8) .
C18 O4 1.361(9) .
C18 C19 1.468(12) .
C18 H18A 0.9700 .
C18 H18B 0.9700 .
C19 H19A 0.9600 .
C19 H19B 0.9600 .
C19 H19C 0.9600 .
C20 O3 1.471(11) .
C20 C21 1.544(14) .
C20 H20A 0.9700 .
C20 H20B 0.9700 .
C21 H21A 0.9600 .
C21 H21B 0.9600 .
C21 H21C 0.9600 .
C22 C23 1.533(10) .
C22 H22A 0.9700 .
C22 H22B 0.9700 .
C23 C28 1.355(9) .
C23 C24 1.358(10) .
C24 C25 1.383(11) .
C24 O6 1.405(8) .
C25 C26 1.416(9) .
C25 H25 0.9300 .
C26 C27 1.398(10) .
C26 C33 1.492(10) .
C27 O5 1.366(8) .
C27 C28 1.370(10) .
C28 H28 0.9300 .
C29 O5 1.390(8) .
C29 C30 1.512(10) .
C29 H29A 0.9700 .
C29 H29B 0.9700 .
C30 H30A 0.9600 .
C30 H30B 0.9600 .
C30 H30C 0.9600 .
C31 C32 1.296(14) .
C31 O6 1.459(13) .
C31 H31A 0.9700 .
C31 H31B 0.9700 .
C32 H32A 0.9600 .
C32 H32B 0.9600 .
C32 H32C 0.9600 .
C33 C34 1.511(9) .
C33 H33A 0.9700 .
C33 H33B 0.9700 .
C34 C39 1.375(8) .
C34 C35 1.402(9) .
C35 C36 1.352(9) .
C35 O8 1.376(7) .
C36 C37 1.383(8) .
C36 H36 0.9300 .
C37 C38 1.367(8) .
C37 C44 1.524(8) .
C38 O7 1.381(7) .
C38 C39 1.415(9) .
C39 H39 0.9300 .
C40 O7 1.404(8) .
C40 C41 1.471(9) .
C40 H40A 0.9700 .
C40 H40B 0.9700 .
C41 H41A 0.9600 .
C41 H41B 0.9600 .
C41 H41C 0.9600 .
C42 O8 1.401(8) .
C42 C43 1.492(9) .
C42 H42A 0.9700 .
C42 H42B 0.9700 .
C43 H43A 0.9600 .
C43 H43B 0.9600 .
C43 H43C 0.9600 .
C44 C45 1.494(8) .
C44 H44A 0.9700 .
C44 H44B 0.9700 .
C45 C50 1.358(8) .
C45 C46 1.407(8) .
C46 O10 1.359(7) .
C46 C47 1.415(9) .
C47 C48 1.369(8) .
C47 H47 0.9300 .
C48 C49 1.375(8) .
C48 C55 1.534(9) .
C49 O9 1.367(7) .
C49 C50 1.387(8) .
C50 H50 0.9300 .
C51 O9 1.404(8) .
C51 C52 1.484(11) .
C51 H51A 0.9700 .
C51 H51B 0.9700 .
C52 H52A 0.9600 .
C52 H52B 0.9600 .
C52 H52C 0.9600 .
C53 O10 1.393(8) .
C53 C54 1.493(10) .
C53 H53A 0.9700 .
C53 H53B 0.9700 .
C54 H54A 0.9600 .
C54 H54B 0.9600 .
C54 H54C 0.9600 .
C55 H55A 0.9700 .
C55 H55B 0.9700 .
C56 C57 1.541(2) .
C56 H56A 0.9600 .
C56 H56B 0.9600 .
C56 H56C 0.9600 .
C57 C58 1.539(2) .
C57 H57A 0.9700 .
C57 H57B 0.9700 .
C58 C59 1.538(2) .
C58 H58A 0.9700 .
C58 H58B 0.9700 .
C59 N1 1.41(2) .
C59 H59A 0.9700 .
C59 H59B 0.9700 .
C60 O11 1.188(8) .
C60 N1 1.387(9) .
C60 C61 1.461(10) .
C61 C63 1.367(8) 2_556
C61 C62 1.387(10) .
C62 C63 1.369(9) .
C62 H62 0.9300 .
C63 C61 1.367(8) 2_556
C63 C64 1.456(10) .
C64 O12 1.195(8) .
C64 N1 1.426(9) 2_556
N1 C64 1.426(9) 2_556

loop_
_geom_torsion_atom_site_label_1
_geom_torsion_atom_site_label_2
_geom_torsion_atom_site_label_3
_geom_torsion_atom_site_label_4
_geom_torsion
_geom_torsion_site_symmetry_1
_geom_torsion_site_symmetry_4
O1 C1 C2 C3 -178.8(6) . .
C6 C1 C2 C3 0.2(10) . .
O1 C1 C2 C11 2.5(9) . .
C6 C1 C2 C11 -178.5(6) . .
C1 C2 C3 C4 0.4(10) . .
C11 C2 C3 C4 179.0(6) . .
C2 C3 C4 O2 -179.5(6) . .
C2 C3 C4 C5 -1.4(10) . .
C3 C4 C5 C6 1.8(9) . .
O2 C4 C5 C6 -180.0(5) . .
C3 C4 C5 C55 -178.0(6) . .
O2 C4 C5 C55 0.3(9) . .
O1 C1 C6 C5 179.2(6) . .
C2 C1 C6 C5 0.3(10) . .
C4 C5 C6 C1 -1.2(9) . .
C55 C5 C6 C1 178.6(6) . .
C3 C2 C11 C12 -84.6(8) . .
C1 C2 C11 C12 94.1(8) . .
C2 C11 C12 C17 91.3(8) . .
C2 C11 C12 C13 -89.8(8) . .
C17 C12 C13 C14 -3.5(10) . .
C11 C12 C13 C14 177.6(6) . .
C12 C13 C14 O3 -177.5(6) . .
C12 C13 C14 C15 1.1(11) . .
O3 C14 C15 C16 -179.6(6) . .
C13 C14 C15 C16 1.7(10) . .
O3 C14 C15 C22 1.1(10) . .
C13 C14 C15 C22 -177.6(7) . .
C14 C15 C16 C17 -1.9(10) . .
C22 C15 C16 C17 177.4(6) . .
C13 C12 C17 O4 -178.3(6) . .
C11 C12 C17 O4 0.5(10) . .
C13 C12 C17 C16 3.2(10) . .
C11 C12 C17 C16 -178.0(6) . .
C15 C16 C17 O4 -178.9(6) . .
C15 C16 C17 C12 -0.5(10) . .
C16 C15 C22 C23 -91.6(8) . .
C14 C15 C22 C23 87.7(8) . .
C15 C22 C23 C28 -90.7(8) . .
C15 C22 C23 C24 89.9(9) . .
C28 C23 C24 C25 2.4(11) . .
C22 C23 C24 C25 -178.2(7) . .
C28 C23 C24 O6 -179.0(6) . .
C22 C23 C24 O6 0.3(10) . .
C23 C24 C25 C26 -2.5(11) . .
O6 C24 C25 C26 179.0(6) . .
C24 C25 C26 C27 1.8(10) . .
C24 C25 C26 C33 177.6(7) . .
C25 C26 C27 O5 179.2(5) . .
C33 C26 C27 O5 3.6(9) . .
C25 C26 C27 C28 -1.1(10) . .
C33 C26 C27 C28 -176.8(6) . .
C24 C23 C28 C27 -1.6(11) . .
C22 C23 C28 C27 179.0(7) . .
O5 C27 C28 C23 -179.3(6) . .
C26 C27 C28 C23 1.1(10) . .
C27 C26 C33 C34 86.7(8) . .
C25 C26 C33 C34 -88.9(8) . .
C26 C33 C34 C39 -86.6(8) . .
C26 C33 C34 C35 89.9(8) . .
C39 C34 C35 C36 0.9(10) . .
C33 C34 C35 C36 -175.7(6) . .
C39 C34 C35 O8 178.7(5) . .
C33 C34 C35 O8 2.2(9) . .
O8 C35 C36 C37 -178.5(5) . .
C34 C35 C36 C37 -0.9(10) . .
C35 C36 C37 C38 0.6(9) . .
C35 C36 C37 C44 178.8(6) . .
C36 C37 C38 O7 178.5(5) . .
C44 C37 C38 O7 0.2(8) . .
C36 C37 C38 C39 -0.3(9) . .
C44 C37 C38 C39 -178.6(5) . .
C35 C34 C39 C38 -0.6(10) . .
C33 C34 C39 C38 176.0(6) . .
C37 C38 C39 C34 0.4(9) . .
O7 C38 C39 C34 -178.4(5) . .
C38 C37 C44 C45 90.2(7) . .
C36 C37 C44 C45 -88.0(7) . .
C37 C44 C45 C50 -91.9(7) . .
C37 C44 C45 C46 87.4(7) . .
C50 C45 C46 O10 -179.1(5) . .
C44 C45 C46 O10 1.7(9) . .
C50 C45 C46 C47 1.6(9) . .
C44 C45 C46 C47 -177.7(6) . .
O10 C46 C47 C48 -178.8(6) . .
C45 C46 C47 C48 0.5(9) . .
C46 C47 C48 C49 -2.5(10) . .
C46 C47 C48 C55 175.7(6) . .
C47 C48 C49 O9 179.7(5) . .
C55 C48 C49 O9 1.6(9) . .
C47 C48 C49 C50 2.4(9) . .
C55 C48 C49 C50 -175.7(6) . .
C46 C45 C50 C49 -1.7(9) . .
C44 C45 C50 C49 177.6(6) . .
O9 C49 C50 C45 -177.5(6) . .
C48 C49 C50 C45 -0.4(9) . .
C4 C5 C55 C48 89.5(7) . .
C6 C5 C55 C48 -90.3(7) . .
C47 C48 C55 C5 -87.6(7) . .
C49 C48 C55 C5 90.5(7) . .
C56 C57 C58 C59 153(3) . .
C57 C58 C59 N1 72(4) . .
O11 C60 C61 C63 -178.9(8) . 2_556
N1 C60 C61 C63 -1.1(8) . 2_556
O11 C60 C61 C62 -0.3(14) . .
N1 C60 C61 C62 177.5(7) . .
C63 C61 C62 C63 -1.6(11) 2_556 .
C60 C61 C62 C63 179.9(6) . .
C61 C62 C63 C61 1.6(10) . 2_556
C61 C62 C63 C64 -180.0(6) . .
C61 C63 C64 O12 177.4(8) 2_556 .
C62 C63 C64 O12 -1.1(13) . .
C61 C63 C64 N1 -2.5(7) 2_556 2_556
C62 C63 C64 N1 179.0(6) . 2_556
O11 C60 N1 C59 -20.0(13) . .
C61 C60 N1 C59 162.0(8) . .
O11 C60 N1 C64 -179.2(7) . 2_556
C61 C60 N1 C64 2.8(8) . 2_556
C58 C59 N1 C60 87.6(19) . .
C58 C59 N1 C64 -114.6(14) . 2_556
C2 C1 O1 C7 -179.5(6) . .
C6 C1 O1 C7 1.5(10) . .
C8 C7 O1 C1 176.6(7) . .
C3 C4 O2 C9 0.9(10) . .
C5 C4 O2 C9 -177.3(5) . .
C10 C9 O2 C4 176.4(6) . .
C13 C14 O3 C20 -0.7(12) . .
C15 C14 O3 C20 -179.3(7) . .
C21 C20 O3 C14 -176.7(7) . .
C19 C18 O4 C17 -174.3(9) . .
C12 C17 O4 C18 162.2(8) . .
C16 C17 O4 C18 -19.3(11) . .
C28 C27 O5 C29 -3.4(10) . .
C26 C27 O5 C29 176.2(6) . .
C30 C29 O5 C27 -179.5(6) . .
C23 C24 O6 C31 173.9(9) . .
C25 C24 O6 C31 -7.5(13) . .
C32 C31 O6 C24 -166.3(14) . .
C37 C38 O7 C40 -174.0(6) . .
C39 C38 O7 C40 4.8(9) . .
C41 C40 O7 C38 175.2(6) . .
C36 C35 O8 C42 2.5(10) . .
C34 C35 O8 C42 -175.3(6) . .
C43 C42 O8 C35 176.8(5) . .
C48 C49 O9 C51 168.0(6) . .
C50 C49 O9 C51 -14.8(10) . .
C52 C51 O9 C49 -173.6(8) . .
C45 C46 O10 C53 -170.9(6) . .
C47 C46 O10 C53 8.4(10) . .
C54 C53 O10 C46 178.4(7) . .
